data_2017488
loop_
_publ_author_name
'Smith, Graham'
'Wermuth, Urs D.'

_publ_section_title
;
 Three-dimensional hydrogen-bonded structures in the 1:1
 proton-transfer compounds of <small>L</small>-tartaric acid with the
 associative-group monosubstituted pyridines 3-aminopyridine,
 3-carboxypyridine (nicotinic acid) and 2-carboxypyridine (picolinic
 acid)
;
_journal_coeditor_code SF3121
_journal_issue 1
_journal_name_full 'Acta Crystallographica Section C'
_journal_page_first o5
_journal_page_last o10
_journal_paper_doi 10.1107/S0108270109049154
_journal_volume 66
_journal_year 2010
_chemical_formula_iupac 'C6 H6 N O2 + , C4 H5 O6 - , H2 O'
_chemical_formula_moiety 'C6 H6 N O2 + , C4 H5 O6 - , H2 O'
_chemical_formula_sum 'C10 H13 N O9'
_chemical_formula_weight 291.21
_chemical_melting_point 393
_chemical_name_common 'picolinic acid hydrogen L-tartrate monohydrate'
_chemical_name_systematic
;
2-carboxypyridinium hydrogen (2<i>R</i>,3<i>R</i>)-tartrate monohydrate
;
_space_group_IT_number 19
_symmetry_cell_setting orthorhombic
_symmetry_space_group_name_Hall 'P 2ac 2ab'
_symmetry_space_group_name_H-M 'P 21 21 21'
_atom_sites_solution_hydrogens geom
_atom_sites_solution_primary direct
_atom_sites_solution_secondary difmap
_audit_creation_method SHELXL97
_cell_angle_alpha 90.00
_cell_angle_beta 90.00
_cell_angle_gamma 90.00
_cell_formula_units_Z 4
_cell_length_a 7.1536(4)
_cell_length_b 7.8273(3)
_cell_length_c 22.0145(10)
_cell_measurement_reflns_used 2870
_cell_measurement_temperature 297(2)
_cell_measurement_theta_max 32.51
_cell_measurement_theta_min 2.98
_cell_volume 1232.67(10)
_computing_cell_refinement 'CrysAlis RED (Oxford Diffraction, 2008)'
_computing_data_collection 'CrysAlis CCD (Oxford Diffraction, 2008)'
_computing_data_reduction 'CrysAlis RED (Oxford Diffraction, 2008)'
_computing_molecular_graphics 'PLATON (Spek, 2009)'
_computing_publication_material 'PLATON (Spek, 2009)'
_computing_structure_refinement
;
SHELXL97 (Sheldrick, 2008) within WinGX (Farrugia, 1999)
;
_computing_structure_solution 'SIR92 (Altomare <i>et al.</i>, 1994)'
_diffrn_ambient_temperature 297(2)
_diffrn_measured_fraction_theta_full 0.990
_diffrn_measured_fraction_theta_max 0.984
_diffrn_measurement_device_type 'Oxford Gemini-S CCD area-detector'
_diffrn_measurement_method \w
_diffrn_radiation_monochromator graphite
_diffrn_radiation_source 'Enhance (Mo) X-ray source'
_diffrn_radiation_type MoK\a
_diffrn_radiation_wavelength 0.71073
_diffrn_reflns_av_R_equivalents 0.0510
_diffrn_reflns_av_sigmaI/netI 0.0433
_diffrn_reflns_limit_h_max 9
_diffrn_reflns_limit_h_min -8
_diffrn_reflns_limit_k_max 8
_diffrn_reflns_limit_k_min -10
_diffrn_reflns_limit_l_max 28
_diffrn_reflns_limit_l_min -13
_diffrn_reflns_number 6582
_diffrn_reflns_theta_full 26.00
_diffrn_reflns_theta_max 27.99
_diffrn_reflns_theta_min 2.99
_diffrn_standards_number 0
_exptl_absorpt_coefficient_mu 0.141
_exptl_absorpt_correction_type none
_exptl_crystal_colour colourless
_exptl_crystal_density_diffrn 1.569
_exptl_crystal_density_method 'not measured'
_exptl_crystal_description plate
_exptl_crystal_F_000 608
_exptl_crystal_size_max 0.45
_exptl_crystal_size_mid 0.25
_exptl_crystal_size_min 0.08
_refine_diff_density_max 0.273
_refine_diff_density_min -0.240
_refine_ls_extinction_method none
_refine_ls_goodness_of_fit_ref 1.051
_refine_ls_hydrogen_treatment mixed
_refine_ls_matrix_type full
_refine_ls_number_parameters 209
_refine_ls_number_reflns 1709
_refine_ls_number_restraints 0
_refine_ls_restrained_S_all 1.051
_refine_ls_R_factor_all 0.0608
_refine_ls_R_factor_gt 0.0470
_refine_ls_shift/su_max 0.018
_refine_ls_shift/su_mean 0.001
_refine_ls_structure_factor_coef Fsqd
_refine_ls_weighting_details 'calc w = 1/[\s^2^(Fo^2^)+(0.0570P)^2^+0.2031P] where P=(Fo^2^+2Fc^2^)/3'
_refine_ls_weighting_scheme calc
_refine_ls_wR_factor_gt 0.1021
_refine_ls_wR_factor_ref 0.1067
_reflns_number_gt 1416
_reflns_number_total 1709
_reflns_threshold_expression I>2\s(I)
_cod_data_source_file sf3121.cif
_cod_data_source_block III
_cod_database_code 2017488
_cod_database_fobs_code 2017488

loop_
_symmetry_equiv_pos_site_id
_symmetry_equiv_pos_as_xyz
1 x,y,z
2 1/2-x,-y,1/2+z
3 1/2+x,1/2-y,-z
4 -x,1/2+y,1/2-z

loop_
_atom_site_aniso_label
_atom_site_aniso_U_11
_atom_site_aniso_U_22
_atom_site_aniso_U_33
_atom_site_aniso_U_12
_atom_site_aniso_U_13
_atom_site_aniso_U_23
O11 0.105(2) 0.0180(9) 0.0458(13) -0.0057(13) 0.0230(14) 0.0006(10)
O12 0.0716(16) 0.0394(11) 0.0487(13) -0.0202(14) 0.0195(13) -0.0224(11)
O21 0.0323(11) 0.0273(10) 0.0386(11) -0.0013(10) 0.0081(10) -0.0028(9)
O31 0.0422(13) 0.0339(13) 0.0531(14) 0.0007(11) -0.0187(11) 0.0007(12)
O41 0.0656(15) 0.0203(9) 0.0441(12) -0.0016(12) 0.0006(12) 0.0039(9)
O42 0.0786(17) 0.0315(11) 0.0331(11) 0.0058(13) -0.0042(12) -0.0099(9)
C11 0.0347(16) 0.0228(11) 0.0293(13) 0.0018(12) -0.0055(12) 0.0000(11)
C21 0.0341(14) 0.0201(10) 0.0230(11) 0.0001(13) -0.0031(11) -0.0004(10)
C31 0.0338(14) 0.0206(12) 0.0266(13) -0.0029(13) 0.0018(11) 0.0021(11)
C41 0.0354(15) 0.0221(12) 0.0299(14) 0.0020(12) 0.0085(12) -0.0051(11)
O71 0.119(2) 0.0211(9) 0.0425(12) -0.0002(14) 0.0051(16) -0.0004(9)
O72 0.122(3) 0.0326(11) 0.0341(11) -0.0011(16) -0.0053(15) -0.0103(10)
N1 0.0455(14) 0.0229(11) 0.0280(12) 0.0016(12) 0.0006(12) 0.0013(10)
C2 0.0439(16) 0.0230(11) 0.0281(13) -0.0006(14) 0.0018(13) -0.0022(11)
C3 0.077(2) 0.0264(13) 0.0315(14) -0.0030(19) 0.0021(17) 0.0041(13)
C4 0.083(3) 0.0224(13) 0.0429(17) -0.0007(18) 0.0042(19) 0.0064(13)
C5 0.059(2) 0.0239(14) 0.0490(19) -0.0050(15) -0.0012(17) -0.0126(13)
C6 0.051(2) 0.0350(14) 0.0352(15) 0.0007(16) -0.0032(14) -0.0106(13)
C7 0.0529(19) 0.0240(12) 0.0300(14) -0.0014(15) 0.0044(15) -0.0056(11)
O1W 0.0430(13) 0.0345(11) 0.0326(11) -0.0038(12) 0.0015(10) 0.0018(9)

loop_
_atom_site_type_symbol
_atom_site_label
_atom_site_fract_x
_atom_site_fract_y
_atom_site_fract_z
_atom_site_U_iso_or_equiv
_atom_site_thermal_displace_type
_atom_site_calc_flag
_atom_site_refinement_flags
_atom_site_occupancy
O O11 0.3506(5) 0.2113(3) 0.63764(11) 0.0563(8) Uani . . 1.000
O O12 0.2088(4) 0.1846(3) 0.72684(11) 0.0532(8) Uani . . 1.000
O O21 0.1116(3) -0.1453(3) 0.70206(10) 0.0327(6) Uani . . 1.000
O O31 0.5010(3) -0.1538(3) 0.70280(12) 0.0431(8) Uani . . 1.000
O O41 0.3902(4) -0.4548(3) 0.65870(10) 0.0433(7) Uani . . 1.000
O O42 0.2845(4) -0.3362(3) 0.57279(9) 0.0477(8) Uani . . 1.000
C C11 0.2563(4) 0.1275(3) 0.67903(12) 0.0289(8) Uani . . 1.000
C C21 0.2164(4) -0.0553(3) 0.65868(11) 0.0257(7) Uani . . 1.000
C C31 0.3973(4) -0.1523(3) 0.64838(12) 0.0270(8) Uani . . 1.000
C C41 0.3542(4) -0.3322(3) 0.62556(13) 0.0291(8) Uani . . 1.000
O O71 0.7952(5) -0.0020(2) 0.56837(10) 0.0609(8) Uani . . 1.000
O O72 0.7516(5) 0.1131(3) 0.47707(10) 0.0629(11) Uani . . 1.000
N N1 0.8059(4) 0.3089(3) 0.61942(11) 0.0321(7) Uani . . 1.000
C C2 0.7895(5) 0.2960(3) 0.55920(13) 0.0317(8) Uani . . 1.000
C C3 0.7882(6) 0.4413(4) 0.52454(14) 0.0450(9) Uani . . 1.000
C C4 0.8085(7) 0.5978(4) 0.55221(15) 0.0494(12) Uani . . 1.000
C C5 0.8294(5) 0.6058(4) 0.61403(16) 0.0440(10) Uani . . 1.000
C C6 0.8250(5) 0.4589(4) 0.64728(14) 0.0404(10) Uani . . 1.000
C C7 0.7787(5) 0.1169(3) 0.53434(12) 0.0356(9) Uani . . 1.000
O O1W 0.8011(4) 0.0703(3) 0.71291(10) 0.0367(7) Uani . . 1.000
H H11 0.354(6) 0.316(6) 0.6469(19) 0.063(13) Uiso . . 1.000
H H21 0.14610 -0.05200 0.62050 0.0310 Uiso calc R 1.000
H H21A 0.016(5) -0.093(5) 0.7065(15) 0.047(10) Uiso . . 1.000
H H31 0.47020 -0.09240 0.61730 0.0320 Uiso calc R 1.000
H H31A 0.510(7) -0.245(6) 0.7111(19) 0.067(15) Uiso . . 1.000
H H1 0.803(6) 0.220(5) 0.6417(17) 0.054(11) Uiso . . 1.000
H H3 0.77380 0.43420 0.48260 0.0540 Uiso calc R 1.000
H H4 0.80800 0.69740 0.52920 0.0590 Uiso calc R 1.000
H H5 0.84630 0.71060 0.63320 0.0530 Uiso calc R 1.000
H H6 0.83540 0.46340 0.68940 0.0490 Uiso calc R 1.000
H H72 0.765(9) 0.005(7) 0.459(2) 0.100(16) Uiso . . 1.000
H H11W 0.705(7) -0.002(6) 0.7157(17) 0.068(13) Uiso . . 1.000
H H12W 0.826(7) 0.122(6) 0.744(2) 0.079(16) Uiso . . 1.000

loop_
_atom_type_symbol
_atom_type_description
_atom_type_scat_dispersion_real
_atom_type_scat_dispersion_imag
_atom_type_scat_source
C C 0.0033 0.0016 'International Tables Vol C Tables 4.2.6.8 and 6.1.1.4'
H H 0.0000 0.0000 'International Tables Vol C Tables 4.2.6.8 and 6.1.1.4'
N N 0.0061 0.0033 'International Tables Vol C Tables 4.2.6.8 and 6.1.1.4'
O O 0.0106 0.0060 'International Tables Vol C Tables 4.2.6.8 and 6.1.1.4'

loop_
_geom_angle_atom_site_label_1
_geom_angle_atom_site_label_2
_geom_angle_atom_site_label_3
_geom_angle_site_symmetry_1
_geom_angle_site_symmetry_2
_geom_angle_site_symmetry_3
_geom_angle
_geom_angle_publ_flag
C11 O11 H11 . . . 109(3) no
C21 O21 H21A . . . 106(3) no
C31 O31 H31A . . . 105(3) no
C7 O72 H72 . . . 115(3) no
H11W O1W H12W . . . 115(4) no
C2 N1 C6 . . . 122.2(2) no
C2 N1 H1 . . . 121(3) no
C6 N1 H1 . . . 117(3) no
O11 C11 O12 . . . 125.0(3) no
O12 C11 C21 . . . 123.9(2) no
O11 C11 C21 . . . 111.2(2) no
C11 C21 C31 . . . 110.7(2) no
O21 C21 C31 . . . 107.8(2) no
O21 C21 C11 . . . 111.8(2) no
O31 C31 C41 . . . 112.2(2) no
C21 C31 C41 . . . 109.8(2) no
O31 C31 C21 . . . 109.0(2) no
O41 C41 O42 . . . 127.4(3) no
O41 C41 C31 . . . 118.8(3) no
O42 C41 C31 . . . 113.9(2) no
O21 C21 H21 . . . 109.00 no
C11 C21 H21 . . . 109.00 no
C31 C21 H21 . . . 109.00 no
C41 C31 H31 . . . 109.00 no
O31 C31 H31 . . . 109.00 no
C21 C31 H31 . . . 109.00 no
N1 C2 C7 . . . 115.8(2) no
C3 C2 C7 . . . 124.7(3) no
N1 C2 C3 . . . 119.4(2) no
C2 C3 C4 . . . 119.5(3) no
C3 C4 C5 . . . 119.5(3) no
C4 C5 C6 . . . 119.5(3) no
N1 C6 C5 . . . 119.9(3) no
O71 C7 C2 . . . 119.3(2) no
O72 C7 C2 . . . 112.9(2) no
O71 C7 O72 . . . 127.8(2) no
C2 C3 H3 . . . 120.00 no
C4 C3 H3 . . . 120.00 no
C5 C4 H4 . . . 120.00 no
C3 C4 H4 . . . 120.00 no
C4 C5 H5 . . . 120.00 no
C6 C5 H5 . . . 120.00 no
N1 C6 H6 . . . 120.00 no
C5 C6 H6 . . . 120.00 no

loop_
_geom_bond_atom_site_label_1
_geom_bond_atom_site_label_2
_geom_bond_site_symmetry_1
_geom_bond_site_symmetry_2
_geom_bond_distance
_geom_bond_publ_flag
O11 C11 . . 1.310(4) no
O12 C11 . . 1.193(4) no
O21 C21 . . 1.404(3) no
O31 C31 . . 1.409(4) no
O41 C41 . . 1.233(3) no
O42 C41 . . 1.265(4) no
O11 H11 . . 0.85(5) no
O21 H21A . . 0.80(4) no
O31 H31A . . 0.74(5) no
O71 C7 . . 1.201(3) no
O72 C7 . . 1.276(3) no
O72 H72 . . 0.94(5) no
O1W H12W . . 0.82(5) no
O1W H11W . . 0.89(5) no
N1 C6 . . 1.332(4) no
N1 C2 . . 1.335(4) no
N1 H1 . . 0.85(4) no
C11 C21 . . 1.526(3) no
C21 C31 . . 1.517(4) no
C31 C41 . . 1.527(3) no
C21 H21 . . 0.9800 no
C31 H31 . . 0.9800 no
C2 C7 . . 1.507(3) no
C2 C3 . . 1.370(4) no
C3 C4 . . 1.376(4) no
C4 C5 . . 1.371(5) no
C5 C6 . . 1.363(5) no
C3 H3 . . 0.9300 no
C4 H4 . . 0.9300 no
C5 H5 . . 0.9300 no
C6 H6 . . 0.9300 no

loop_
_geom_hbond_atom_site_label_D
_geom_hbond_atom_site_label_H
_geom_hbond_atom_site_label_A
_geom_hbond_site_symmetry_A
_geom_hbond_distance_DH
_geom_hbond_distance_HA
_geom_hbond_distance_DA
_geom_hbond_angle_DHA
_geom_hbond_publ_flag
N1 H1 O1W . 0.85(4) 1.96(4) 2.779(3) 162(4) yes
N1 H1 O71 . 0.85(4) 2.37(4) 2.682(3) 102(3) yes
O11 H11 O41 1_565 0.85(5) 1.83(5) 2.669(3) 171(4) yes
O21 H21A O1W 1_455 0.80(4) 2.00(4) 2.800(3) 171(4) yes
O31 H31A O41 . 0.74(5) 2.18(5) 2.669(3) 124(4) yes
O31 H31A O12 4_646 0.74(5) 2.49(5) 2.883(4) 115(4) yes
O72 H72 O42 3_546 0.94(5) 1.50(5) 2.441(3) 177(6) yes
O1W H11W O31 . 0.89(5) 1.90(5) 2.781(3) 168(4) yes
O1W H12W O21 4_656 0.82(5) 2.22(5) 2.975(3) 154(4) yes
C4 H4 O71 1_565 0.93 2.51 3.154(4) 127 no
C4 H4 O42 3_556 0.93 2.50 3.329(4) 149 no
C6 H6 O12 4_656 0.93 2.55 3.295(4) 137 no
C6 H6 O21 4_656 0.93 2.56 3.446(4) 158 no

loop_
_geom_torsion_atom_site_label_1
_geom_torsion_atom_site_label_2
_geom_torsion_atom_site_label_3
_geom_torsion_atom_site_label_4
_geom_torsion_site_symmetry_1
_geom_torsion_site_symmetry_2
_geom_torsion_site_symmetry_3
_geom_torsion_site_symmetry_4
_geom_torsion
_geom_torsion_publ_flag
C2 N1 C6 C5 . . . . -0.4(5) no
C6 N1 C2 C3 . . . . -1.4(5) no
C6 N1 C2 C7 . . . . 177.0(3) no
O11 C11 C21 C31 . . . . 61.2(3) no
O11 C11 C21 O21 . . . . -178.6(3) no
O12 C11 C21 O21 . . . . 2.2(4) no
O12 C11 C21 C31 . . . . -118.1(3) no
O21 C21 C31 O31 . . . . -63.5(3) no
C11 C21 C31 C41 . . . . -177.7(2) no
O21 C21 C31 C41 . . . . 59.8(3) no
C11 C21 C31 O31 . . . . 59.0(3) no
O31 C31 C41 O41 . . . . 8.9(4) no
O31 C31 C41 O42 . . . . -170.7(3) no
C21 C31 C41 O41 . . . . -112.6(3) no
C21 C31 C41 O42 . . . . 67.9(3) no
N1 C2 C3 C4 . . . . 1.6(6) no
C7 C2 C3 C4 . . . . -176.7(4) no
N1 C2 C7 O71 . . . . -4.0(5) no
N1 C2 C7 O72 . . . . 175.9(3) no
C3 C2 C7 O71 . . . . 174.4(4) no
C3 C2 C7 O72 . . . . -5.7(5) no
C2 C3 C4 C5 . . . . -0.1(7) no
C3 C4 C5 C6 . . . . -1.7(6) no
C4 C5 C6 N1 . . . . 1.9(6) no

loop_
_cod_related_entry_id
_cod_related_entry_database
_cod_related_entry_code
1 ChemSpider 30654213
